data_4122108
loop_
_publ_author_name
'Pitts, Cody Ross'
'Bloom, Steven'
'Woltornist, Ryan'
'Auvenshine, Dillon Jay'
'Ryzhkov, Lev R.'
'Siegler, Maxime A.'
'Lectka, Thomas'

_publ_section_title
;
 Direct, Catalytic Monofluorination of sp(3) C-H Bonds: A Radical-Based
 Mechanism with Ionic Selectivity.
;
_journal_issue 27
_journal_name_full 'Journal of the American Chemical Society'
_journal_page_first 9780
_journal_page_last 9791
_journal_paper_doi 10.1021/ja505136j
_journal_volume 136
_journal_year 2014
_chemical_formula_moiety 'C8 H6 Cl2 Cu I N'
_chemical_formula_sum 'C8 H6 Cl2 Cu I N'
_chemical_formula_weight 377.48
_chemical_name_systematic
;
 ?
;
_space_group_crystal_system monoclinic
_space_group_IT_number 13
_space_group_name_Hall '-P 2yc'
_space_group_name_H-M_alt 'P 1 2/c 1'
_symmetry_space_group_name_Hall '-P 2yc'
_symmetry_space_group_name_H-M 'P 1 2/c 1'
_atom_sites_solution_hydrogens geom
_atom_sites_solution_primary direct
_atom_sites_solution_secondary difmap
_audit_creation_method SHELXL-2013
_cell_angle_alpha 90
_cell_angle_beta 94.4721(18)
_cell_angle_gamma 90
_cell_formula_units_Z 4
_cell_length_a 8.25345(18)
_cell_length_b 7.57776(17)
_cell_length_c 17.1862(3)
_cell_measurement_reflns_used 6122
_cell_measurement_temperature 110(2)
_cell_measurement_theta_max 27.66
_cell_measurement_theta_min 2.68
_cell_volume 1071.60(4)
_computing_cell_refinement
;
CrysAlisPro, Agilent Technologies,
Version 1.171.36.24 (release 03-12-2012 CrysAlis171 .NET)
(compiled Dec  3 2012,18:21:49)
;
_computing_data_collection
;
CrysAlisPro, Agilent Technologies,
Version 1.171.36.24 (release 03-12-2012 CrysAlis171 .NET)
(compiled Dec  3 2012,18:21:49)
;
_computing_data_reduction
;
CrysAlisPro, Agilent Technologies,
Version 1.171.36.24 (release 03-12-2012 CrysAlis171 .NET)
(compiled Dec  3 2012,18:21:49)
;
_computing_molecular_graphics 'SHELXTL v6.10 (Sheldrick, 2008)'
_computing_publication_material 'SHELXTL v6.10 (Sheldrick, 2008)'
_computing_structure_refinement 'SHELXL-2013 (Sheldrick, 2013)'
_computing_structure_solution 'SHELXS-2013 (Sheldrick, 2013)'
_diffrn_ambient_temperature 110(2)
_diffrn_measured_fraction_theta_full 0.999
_diffrn_measured_fraction_theta_max 1.000
_diffrn_measurement_device_type 'SuperNova, Dual, Cu at zero, Atlas'
_diffrn_measurement_method '\w scans'
_diffrn_radiation_monochromator mirror
_diffrn_radiation_source 'SuperNova (Cu) X-ray Source'
_diffrn_radiation_type MoK\a
_diffrn_radiation_wavelength 0.71073
_diffrn_reflns_av_R_equivalents 0.0215
_diffrn_reflns_av_unetI/netI 0.0191
_diffrn_reflns_Laue_measured_fraction_full 0.999
_diffrn_reflns_Laue_measured_fraction_max 1.000
_diffrn_reflns_limit_h_max 10
_diffrn_reflns_limit_h_min -10
_diffrn_reflns_limit_k_max 9
_diffrn_reflns_limit_k_min -9
_diffrn_reflns_limit_l_max 22
_diffrn_reflns_limit_l_min -22
_diffrn_reflns_number 9111
_diffrn_reflns_point_group_measured_fraction_full 0.999
_diffrn_reflns_point_group_measured_fraction_max 1.000
_diffrn_reflns_theta_full 25.242
_diffrn_reflns_theta_max 27.497
_diffrn_reflns_theta_min 2.377
_exptl_absorpt_coefficient_mu 5.368
_exptl_absorpt_correction_T_max 0.772
_exptl_absorpt_correction_T_min 0.420
_exptl_absorpt_correction_type analytical
_exptl_absorpt_process_details
;
CrysAlisPro, Agilent Technologies,
Version 1.171.36.24 (release 03-12-2012 CrysAlis171 .NET)
(compiled Dec  3 2012,18:21:49)
Analytical numeric absorption correction using a multifaceted crystal
            model based on expressions derived by R.C. Clark & J.S. Reid.
(Clark, R. C. & Reid, J. S. (1995). Acta Cryst. A51, 887-897)
;
_exptl_crystal_colour yellow
_exptl_crystal_density_diffrn 2.340
_exptl_crystal_description 'irregular shape'
_exptl_crystal_F_000 708
_exptl_crystal_size_max 0.25
_exptl_crystal_size_mid 0.16
_exptl_crystal_size_min 0.06
_refine_diff_density_max 0.457
_refine_diff_density_min -0.397
_refine_diff_density_rms 0.086
_refine_ls_extinction_method none
_refine_ls_goodness_of_fit_ref 1.051
_refine_ls_hydrogen_treatment constr
_refine_ls_matrix_type full
_refine_ls_number_parameters 118
_refine_ls_number_reflns 2467
_refine_ls_number_restraints 0
_refine_ls_restrained_S_all 1.051
_refine_ls_R_factor_all 0.0186
_refine_ls_R_factor_gt 0.0167
_refine_ls_shift/su_max 0.000
_refine_ls_shift/su_mean 0.000
_refine_ls_structure_factor_coef Fsqd
_refine_ls_weighting_details
;
 w=1/[\s^2^(Fo^2^)+(0.0160P)^2^+0.8418P]
 where P=(Fo^2^+2Fc^2^)/3
;
_refine_ls_weighting_scheme calc
_refine_ls_wR_factor_gt 0.0389
_refine_ls_wR_factor_ref 0.0398
_reflns_Friedel_coverage 0.000
_reflns_number_gt 2319
_reflns_number_total 2467
_reflns_threshold_expression 'I > 2\s(I)'
_cod_data_source_file ja505136j_si_004.cif
_cod_data_source_block Cu_complex
_cod_depositor_comments 'Adding full bibliography for 4122108.cif.'
_cod_database_code 4122108
_shelx_space_group_comment
;
The symmetry employed for this shelxl refinement is uniquely defined
by the following loop, which should always be used as a source of
symmetry information in preference to the above space-group names.
They are only intended as comments.
;
_shelxl_version_number 2013-2

loop_
_space_group_symop_operation_xyz
'x, y, z'
'-x, y, -z+1/2'
'-x, -y, -z'
'x, -y, z-1/2'

loop_
_atom_site_label
_atom_site_type_symbol
_atom_site_fract_x
_atom_site_fract_y
_atom_site_fract_z
_atom_site_U_iso_or_equiv
_atom_site_adp_type
_atom_site_occupancy
_atom_site_site_symmetry_order
_atom_site_calc_flag
_atom_site_refinement_flags_posn
_atom_site_refinement_flags_adp
Cu1 Cu 0.35093(3) 0.10599(3) 0.23133(2) 0.01446(7) Uani 1 1 d . .
C1 C 0.0157(3) -0.0400(3) 0.20731(11) 0.0147(4) Uani 1 1 d . .
H1A H 0.0678 -0.1527 0.1942 0.018 Uiso 1 1 calc R U
H1B H -0.0889 -0.0308 0.1752 0.018 Uiso 1 1 calc R U
C2 C 0.0620(3) 0.2235(3) 0.14123(11) 0.0150(4) Uani 1 1 d . .
H2 H -0.0485 0.2137 0.1217 0.018 Uiso 1 1 calc R U
C3 C 0.1602(3) 0.3731(3) 0.11531(12) 0.0153(4) Uani 1 1 d . .
C4 C 0.2380(3) 0.4984(3) 0.16509(12) 0.0165(4) Uani 1 1 d . .
C5 C 0.3324(3) 0.6313(3) 0.13750(13) 0.0205(5) Uani 1 1 d . .
H5 H 0.3835 0.7150 0.1725 0.025 Uiso 1 1 calc R U
C6 C 0.3519(3) 0.6416(3) 0.05866(13) 0.0247(5) Uani 1 1 d . .
H6 H 0.4169 0.7328 0.0394 0.030 Uiso 1 1 calc R U
C7 C 0.2776(3) 0.5203(3) 0.00719(13) 0.0231(5) Uani 1 1 d . .
H7 H 0.2914 0.5273 -0.0471 0.028 Uiso 1 1 calc R U
C8 C 0.1838(3) 0.3896(3) 0.03605(12) 0.0185(4) Uani 1 1 d . .
N1 N 0.1216(2) 0.1082(2) 0.18878(9) 0.0125(3) Uani 1 1 d . .
Cl1 Cl 0.21615(7) 0.49467(7) 0.26544(3) 0.02157(12) Uani 1 1 d . .
Cl2 Cl 0.09594(7) 0.23319(8) -0.02831(3) 0.02517(12) Uani 1 1 d . .
I1 I 0.55427(2) 0.08867(2) 0.12470(2) 0.01755(5) Uani 1 1 d . .

loop_
_atom_site_aniso_label
_atom_site_aniso_U_11
_atom_site_aniso_U_22
_atom_site_aniso_U_33
_atom_site_aniso_U_23
_atom_site_aniso_U_13
_atom_site_aniso_U_12
Cu1 0.00870(13) 0.01716(13) 0.01731(12) 0.00196(10) -0.00025(10) -0.00002(9)
C1 0.0124(10) 0.0132(9) 0.0183(10) -0.0037(8) 0.0003(8) 0.0007(8)
C2 0.0120(10) 0.0177(10) 0.0150(9) -0.0031(8) 0.0002(8) 0.0023(8)
C3 0.0122(10) 0.0158(10) 0.0178(10) 0.0012(8) 0.0005(8) 0.0039(8)
C4 0.0155(11) 0.0164(10) 0.0174(10) 0.0026(8) 0.0001(8) 0.0046(8)
C5 0.0195(12) 0.0176(10) 0.0246(11) 0.0014(9) 0.0026(9) 0.0004(9)
C6 0.0224(13) 0.0235(11) 0.0290(12) 0.0055(10) 0.0078(10) -0.0005(10)
C7 0.0255(13) 0.0267(12) 0.0180(10) 0.0036(9) 0.0069(9) 0.0052(10)
C8 0.0179(11) 0.0199(10) 0.0176(10) -0.0013(8) 0.0007(8) 0.0065(9)
N1 0.0105(9) 0.0144(8) 0.0130(8) -0.0034(6) 0.0027(7) -0.0001(7)
Cl1 0.0282(3) 0.0209(3) 0.0153(2) 0.0019(2) 0.0000(2) -0.0054(2)
Cl2 0.0319(3) 0.0268(3) 0.0164(2) -0.0070(2) -0.0009(2) 0.0030(2)
I1 0.01225(8) 0.02657(8) 0.01396(7) 0.00074(5) 0.00193(5) -0.00110(5)

loop_
_atom_type_symbol
_atom_type_description
_atom_type_scat_dispersion_real
_atom_type_scat_dispersion_imag
_atom_type_scat_source
C C 0.0033 0.0016 'International Tables Vol C Tables 4.2.6.8 and 6.1.1.4'
H H 0.0000 0.0000 'International Tables Vol C Tables 4.2.6.8 and 6.1.1.4'
Cl Cl 0.1484 0.1585 'International Tables Vol C Tables 4.2.6.8 and 6.1.1.4'
Cu Cu 0.3201 1.2651 'International Tables Vol C Tables 4.2.6.8 and 6.1.1.4'
I I -0.4742 1.8119 'International Tables Vol C Tables 4.2.6.8 and 6.1.1.4'
N N 0.0061 0.0033 'International Tables Vol C Tables 4.2.6.8 and 6.1.1.4'

loop_
_geom_angle_atom_site_label_1
_geom_angle_atom_site_label_2
_geom_angle_atom_site_label_3
_geom_angle
_geom_angle_site_symmetry_1
_geom_angle_site_symmetry_3
N1 Cu1 Cu1 173.18(5) . 2_655
N1 Cu1 I1 125.08(5) . 2_655
Cu1 Cu1 I1 61.739(11) 2_655 2_655
N1 Cu1 I1 113.24(5) . .
Cu1 Cu1 I1 59.999(11) 2_655 .
I1 Cu1 I1 121.384(10) 2_655 .
N1 C1 C1 111.10(15) . 2
N1 C1 H1A 109.4 . .
C1 C1 H1A 109.4 2 .
N1 C1 H1B 109.4 . .
C1 C1 H1B 109.4 2 .
H1A C1 H1B 108.0 . .
N1 C2 C3 121.80(19) . .
N1 C2 H2 119.1 . .
C3 C2 H2 119.1 . .
C8 C3 C4 116.3(2) . .
C8 C3 C2 118.85(19) . .
C4 C3 C2 124.80(18) . .
C5 C4 C3 121.97(19) . .
C5 C4 Cl1 117.09(17) . .
C3 C4 Cl1 120.93(16) . .
C6 C5 C4 119.4(2) . .
C6 C5 H5 120.3 . .
C4 C5 H5 120.3 . .
C5 C6 C7 120.7(2) . .
C5 C6 H6 119.7 . .
C7 C6 H6 119.7 . .
C8 C7 C6 118.8(2) . .
C8 C7 H7 120.6 . .
C6 C7 H7 120.6 . .
C7 C8 C3 122.8(2) . .
C7 C8 Cl2 118.71(17) . .
C3 C8 Cl2 118.44(17) . .
C2 N1 C1 117.24(17) . .
C2 N1 Cu1 123.78(15) . .
C1 N1 Cu1 118.75(13) . .
Cu1 I1 Cu1 58.262(10) 2_655 .

loop_
_geom_bond_atom_site_label_1
_geom_bond_atom_site_label_2
_geom_bond_distance
_geom_bond_site_symmetry_2
Cu1 N1 1.9754(17) .
Cu1 Cu1 2.4941(5) 2_655
Cu1 I1 2.5397(3) 2_655
Cu1 I1 2.5830(3) .
C1 N1 1.473(3) .
C1 C1 1.510(4) 2
C1 H1A 0.9900 .
C1 H1B 0.9900 .
C2 N1 1.269(3) .
C2 C3 1.482(3) .
C2 H2 0.9500 .
C3 C8 1.397(3) .
C3 C4 1.400(3) .
C4 C5 1.380(3) .
C4 Cl1 1.748(2) .
C5 C6 1.379(3) .
C5 H5 0.9500 .
C6 C7 1.385(3) .
C6 H6 0.9500 .
C7 C8 1.374(3) .
C7 H7 0.9500 .
C8 Cl2 1.740(2) .
I1 Cu1 2.5397(3) 2_655

loop_
_geom_torsion_atom_site_label_1
_geom_torsion_atom_site_label_2
_geom_torsion_atom_site_label_3
_geom_torsion_atom_site_label_4
_geom_torsion
_geom_torsion_site_symmetry_1
N1 C2 C3 C8 118.8(2) .
N1 C2 C3 C4 -58.6(3) .
C8 C3 C4 C5 0.2(3) .
C2 C3 C4 C5 177.7(2) .
C8 C3 C4 Cl1 179.07(16) .
C2 C3 C4 Cl1 -3.5(3) .
C3 C4 C5 C6 -0.3(3) .
Cl1 C4 C5 C6 -179.16(18) .
C4 C5 C6 C7 0.1(4) .
C5 C6 C7 C8 0.2(4) .
C6 C7 C8 C3 -0.2(3) .
C6 C7 C8 Cl2 -177.98(18) .
C4 C3 C8 C7 0.0(3) .
C2 C3 C8 C7 -177.6(2) .
C4 C3 C8 Cl2 177.78(16) .
C2 C3 C8 Cl2 0.1(3) .
C3 C2 N1 C1 -176.81(17) .
C3 C2 N1 Cu1 -2.3(3) .
C1 C1 N1 C2 -116.8(2) 2
C1 C1 N1 Cu1 68.4(2) 2
